data_1514778
loop_
_publ_author_name
'Coste, Alexis'
'Kim, Justin'
'Adams, Timothy C.'
'Movassaghi, Mohammad'

_publ_section_title
;
 Concise Total Synthesis of (+)-Bionectins A and C.
;
_journal_issue 8
_journal_name_full 'Chemical science (Royal Society of Chemistry : 2010)'
_journal_page_first 3191
_journal_page_last 3197
_journal_paper_doi 10.1039/C3SC51150B
_journal_volume 4
_journal_year 2013
_chemical_absolute_configuration ad
_chemical_formula_sum 'C45 H50 N4 O14 S'
_chemical_formula_weight 902.95
_chemical_name_systematic
;
?
;
_space_group_IT_number 4
_symmetry_cell_setting monoclinic
_symmetry_space_group_name_Hall 'P 2yb'
_symmetry_space_group_name_H-M 'P 1 21 1'
_atom_sites_solution_hydrogens geom
_atom_sites_solution_primary direct
_atom_sites_solution_secondary difmap
_audit_creation_method SHELXL-97
_cell_angle_alpha 90.00
_cell_angle_beta 90.0630(10)
_cell_angle_gamma 90.00
_cell_formula_units_Z 2
_cell_length_a 12.8803(7)
_cell_length_b 10.3954(6)
_cell_length_c 16.5478(9)
_cell_measurement_reflns_used 9973
_cell_measurement_temperature 100(2)
_cell_measurement_theta_max 31.61
_cell_measurement_theta_min 2.80
_cell_volume 2215.7(2)
_computing_cell_refinement 'Bruker SAINT'
_computing_data_collection 'Bruker APEX2'
_computing_data_reduction 'Bruker SAINT'
_computing_molecular_graphics 'Bruker SHELXTL'
_computing_publication_material 'Bruker SHELXTL'
_computing_structure_refinement 'SHELXL-97 (Sheldrick, 2008)'
_computing_structure_solution 'SHELXS-97 (Sheldrick, 2008)'
_diffrn_ambient_temperature 100(2)
_diffrn_detector_area_resol_mean 8.3
_diffrn_measured_fraction_theta_full 1.000
_diffrn_measured_fraction_theta_max 1.000
_diffrn_measurement_device_type 'Bruker APEX-II CCD'
_diffrn_measurement_method '\f and \w scans'
_diffrn_radiation_monochromator graphite
_diffrn_radiation_source 'fine-focus sealed tube'
_diffrn_radiation_type MoK\a
_diffrn_radiation_wavelength 0.71073
_diffrn_reflns_av_R_equivalents 0.0307
_diffrn_reflns_av_sigmaI/netI 0.0136
_diffrn_reflns_limit_h_max 18
_diffrn_reflns_limit_h_min -18
_diffrn_reflns_limit_k_max 14
_diffrn_reflns_limit_k_min -14
_diffrn_reflns_limit_l_max 23
_diffrn_reflns_limit_l_min -23
_diffrn_reflns_number 179249
_diffrn_reflns_theta_full 30.51
_diffrn_reflns_theta_max 30.51
_diffrn_reflns_theta_min 1.58
_exptl_absorpt_coefficient_mu 0.146
_exptl_absorpt_correction_T_max 0.9771
_exptl_absorpt_correction_T_min 0.9373
_exptl_absorpt_correction_type multi-scan
_exptl_absorpt_process_details 'SADABS (Sheldrick, 2009)'
_exptl_crystal_colour colourless
_exptl_crystal_density_diffrn 1.353
_exptl_crystal_density_method 'not measured'
_exptl_crystal_description plate
_exptl_crystal_F_000 952
_exptl_crystal_size_max 0.45
_exptl_crystal_size_mid 0.36
_exptl_crystal_size_min 0.16
_refine_diff_density_max 0.382
_refine_diff_density_min -0.214
_refine_diff_density_rms 0.044
_refine_ls_abs_structure_details 'Flack H D (1983), Acta Cryst. A39, 876-881'
_refine_ls_abs_structure_Flack -0.01(3)
_refine_ls_extinction_method none
_refine_ls_goodness_of_fit_ref 1.047
_refine_ls_hydrogen_treatment mixed
_refine_ls_matrix_type full
_refine_ls_number_parameters 588
_refine_ls_number_reflns 13500
_refine_ls_number_restraints 1
_refine_ls_restrained_S_all 1.047
_refine_ls_R_factor_all 0.0311
_refine_ls_R_factor_gt 0.0301
_refine_ls_shift/su_max 0.001
_refine_ls_shift/su_mean 0.000
_refine_ls_structure_factor_coef Fsqd
_refine_ls_weighting_details 'calc w=1/[\s^2^(Fo^2^)+(0.0541P)^2^+0.3809P] where P=(Fo^2^+2Fc^2^)/3'
_refine_ls_weighting_scheme calc
_refine_ls_wR_factor_gt 0.0833
_refine_ls_wR_factor_ref 0.0843
_reflns_number_gt 13130
_reflns_number_total 13500
_reflns_threshold_expression >2sigma(I)
_cod_data_source_file c3sc51150b.txt
_cod_data_source_block x8_12224
_cod_depositor_comments
;
The following automatic conversions were performed:

'_symmetry_cell_setting' value 'Monoclinic' changed to 'monoclinic'
according to
/usr/data/users/saulius/automatic-downloads/retrospective/RSC/lib/dictionaries/cif_core.dic
dictionary named 'cif_core.dic' version 2.4.2 from 2011-04-26.

Automatic conversion script
Id: cif_fix_values 2281 2013-09-26 08:29:07Z andrius 
;
_cod_original_sg_symbol_H-M P2(1)
_cod_database_code 1514778

loop_
_symmetry_equiv_pos_as_xyz
'x, y, z'
'-x, y+1/2, -z'

loop_
_atom_site_label
_atom_site_type_symbol
_atom_site_fract_x
_atom_site_fract_y
_atom_site_fract_z
_atom_site_U_iso_or_equiv
_atom_site_adp_type
_atom_site_occupancy
_atom_site_symmetry_multiplicity
_atom_site_calc_flag
_atom_site_refinement_flags
N1 N -0.11813(7) -0.88033(9) -0.19631(5) 0.01520(16) Uani 1 1 d .
C2 C -0.07862(7) -0.75113(10) -0.21925(6) 0.01392(17) Uani 1 1 d .
H2 H -0.0535 -0.7030 -0.1707 0.017 Uiso 1 1 calc R
C3 C 0.01230(7) -0.77544(10) -0.28048(6) 0.01331(16) Uani 1 1 d .
C4 C 0.00093(7) -0.91708(10) -0.29948(6) 0.01490(17) Uani 1 1 d .
C5 C 0.04873(9) -0.98706(11) -0.36046(7) 0.01829(19) Uani 1 1 d .
H5 H 0.0988 -0.9481 -0.3948 0.022 Uiso 1 1 calc R
C6 C 0.02147(10) -1.11591(12) -0.37004(7) 0.0231(2) Uani 1 1 d .
H6 H 0.0536 -1.1658 -0.4111 0.028 Uiso 1 1 calc R
C7 C -0.05270(10) -1.17236(12) -0.31970(8) 0.0250(2) Uani 1 1 d .
H7 H -0.0697 -1.2606 -0.3266 0.030 Uiso 1 1 calc R
C8 C -0.10206(9) -1.10162(11) -0.25957(7) 0.0214(2) Uani 1 1 d .
H8 H -0.1534 -1.1396 -0.2260 0.026 Uiso 1 1 calc R
C9 C -0.07358(8) -0.97354(10) -0.25035(6) 0.01621(18) Uani 1 1 d .
N10 N -0.15439(7) -0.67522(9) -0.26456(5) 0.01421(15) Uani 1 1 d .
C11 C -0.13631(8) -0.68114(10) -0.35015(6) 0.01456(17) Uani 1 1 d .
C12 C -0.01761(8) -0.69742(10) -0.35748(6) 0.01422(17) Uani 1 1 d .
H12 H 0.0009 -0.7458 -0.4076 0.017 Uiso 1 1 calc R
C13 C -0.17652(8) -0.56741(11) -0.40001(7) 0.01746(19) Uani 1 1 d .
N14 N -0.22527(7) -0.46982(9) -0.36094(6) 0.01839(17) Uani 1 1 d .
C15 C -0.27363(8) -0.49216(10) -0.28290(7) 0.01633(18) Uani 1 1 d .
H15 H -0.3445 -0.5297 -0.2905 0.020 Uiso 1 1 calc R
C16 C -0.20891(8) -0.57875(10) -0.22725(7) 0.01632(18) Uani 1 1 d .
C17 C -0.27459(10) -0.37132(13) -0.41202(8) 0.0244(2) Uani 1 1 d .
H17A H -0.2307 -0.3544 -0.4592 0.037 Uiso 1 1 calc R
H17B H -0.2832 -0.2919 -0.3809 0.037 Uiso 1 1 calc R
H17C H -0.3427 -0.4021 -0.4300 0.037 Uiso 1 1 calc R
O1 O -0.15895(7) -0.56862(9) -0.47232(5) 0.02372(17) Uani 1 1 d .
O2 O -0.20776(7) -0.56197(9) -0.15498(5) 0.02371(17) Uani 1 1 d .
N1' N 0.27569(7) -0.76713(9) -0.18987(6) 0.01522(16) Uani 1 1 d .
C2' C 0.19613(8) -0.82544(10) -0.23353(6) 0.01557(17) Uani 1 1 d .
H2' H 0.1980 -0.9108 -0.2540 0.019 Uiso 1 1 calc R
C3' C 0.11539(8) -0.74243(10) -0.24255(6) 0.01415(17) Uani 1 1 d .
C4' C 0.14365(8) -0.62453(10) -0.20072(6) 0.01426(17) Uani 1 1 d .
C5' C 0.09133(8) -0.50849(11) -0.18573(7) 0.01772(19) Uani 1 1 d .
H5' H 0.0231 -0.4950 -0.2058 0.021 Uiso 1 1 calc R
C6' C 0.14113(9) -0.41406(12) -0.14107(7) 0.0209(2) Uani 1 1 d .
H6' H 0.1060 -0.3358 -0.1296 0.025 Uiso 1 1 calc R
C7' C 0.24256(9) -0.43215(11) -0.11250(7) 0.0201(2) Uani 1 1 d .
H7' H 0.2755 -0.3648 -0.0834 0.024 Uiso 1 1 calc R
C8' C 0.29599(8) -0.54600(11) -0.12567(7) 0.01736(18) Uani 1 1 d .
H8' H 0.3647 -0.5581 -0.1061 0.021 Uiso 1 1 calc R
C9' C 0.24448(8) -0.64228(10) -0.16901(6) 0.01445(17) Uani 1 1 d .
O3 O -0.28101(6) -0.37049(8) -0.24383(5) 0.01881(15) Uani 1 1 d .
O4 O -0.42965(7) -0.43707(9) -0.18418(6) 0.02529(18) Uani 1 1 d .
C18 C -0.36458(9) -0.35602(11) -0.19340(7) 0.0202(2) Uani 1 1 d .
C19 C -0.36273(10) -0.22687(13) -0.15384(8) 0.0266(2) Uani 1 1 d .
H19A H -0.3831 -0.1610 -0.1931 0.040 Uiso 1 1 calc R
H19B H -0.2925 -0.2087 -0.1341 0.040 Uiso 1 1 calc R
H19C H -0.4114 -0.2262 -0.1084 0.040 Uiso 1 1 calc R
O5 O -0.17551(6) -0.80063(8) -0.38268(5) 0.01747(14) Uani 1 1 d .
O6 O -0.33867(6) -0.72676(9) -0.36943(6) 0.02405(17) Uani 1 1 d .
C20 C -0.28105(9) -0.81418(12) -0.38442(7) 0.0201(2) Uani 1 1 d .
C21 C -0.31180(10) -0.94855(14) -0.40513(9) 0.0301(3) Uani 1 1 d .
H21A H -0.3382 -0.9917 -0.3567 0.045 Uiso 1 1 calc R
H21B H -0.2513 -0.9953 -0.4257 0.045 Uiso 1 1 calc R
H21C H -0.3661 -0.9469 -0.4466 0.045 Uiso 1 1 calc R
O7 O 0.42851(6) -0.76682(8) -0.12437(5) 0.01788(14) Uani 1 1 d .
O8 O 0.38128(7) -0.94252(9) -0.19770(6) 0.02374(17) Uani 1 1 d .
C22 C 0.36668(8) -0.83561(11) -0.17177(7) 0.01673(18) Uani 1 1 d .
C23 C 0.53580(8) -0.81308(11) -0.10599(7) 0.01720(18) Uani 1 1 d .
C24 C 0.59481(9) -0.83049(14) -0.18468(7) 0.0253(2) Uani 1 1 d .
H24A H 0.5623 -0.8991 -0.2165 0.038 Uiso 1 1 calc R
H24B H 0.6670 -0.8536 -0.1728 0.038 Uiso 1 1 calc R
H24C H 0.5931 -0.7500 -0.2155 0.038 Uiso 1 1 calc R
C25 C 0.57987(9) -0.70274(12) -0.05686(8) 0.0224(2) Uani 1 1 d .
H25A H 0.5764 -0.6233 -0.0886 0.034 Uiso 1 1 calc R
H25B H 0.6524 -0.7212 -0.0430 0.034 Uiso 1 1 calc R
H25C H 0.5394 -0.6924 -0.0072 0.034 Uiso 1 1 calc R
C26 C 0.53051(9) -0.93551(12) -0.05599(7) 0.0231(2) Uani 1 1 d .
H26A H 0.4910 -0.9191 -0.0065 0.035 Uiso 1 1 calc R
H26B H 0.6010 -0.9632 -0.0419 0.035 Uiso 1 1 calc R
H26C H 0.4961 -1.0032 -0.0874 0.035 Uiso 1 1 calc R
S1 S -0.119554(19) -0.91479(2) -0.097407(15) 0.01610(5) Uani 1 1 d .
O9 O -0.16593(7) -1.03969(9) -0.09105(5) 0.02258(16) Uani 1 1 d .
O10 O -0.16588(7) -0.80575(9) -0.05904(5) 0.02173(16) Uani 1 1 d .
C27 C 0.01079(8) -0.92501(11) -0.06705(6) 0.01644(18) Uani 1 1 d .
C28 C 0.05922(9) -0.81614(12) -0.03571(7) 0.0210(2) Uani 1 1 d .
H28 H 0.0221 -0.7376 -0.0303 0.025 Uiso 1 1 calc R
C29 C 0.16276(10) -0.82419(13) -0.01239(7) 0.0250(2) Uani 1 1 d .
H29 H 0.1970 -0.7509 0.0093 0.030 Uiso 1 1 calc R
C30 C 0.21617(9) -0.93959(14) -0.02088(8) 0.0263(2) Uani 1 1 d .
H30 H 0.2866 -0.9451 -0.0042 0.032 Uiso 1 1 calc R
C31 C 0.16747(10) -1.04708(13) -0.05352(8) 0.0267(2) Uani 1 1 d .
H31 H 0.2050 -1.1252 -0.0597 0.032 Uiso 1 1 calc R
C32 C 0.06411(9) -1.04054(11) -0.07715(8) 0.0214(2) Uani 1 1 d .
H32 H 0.0304 -1.1134 -0.0998 0.026 Uiso 1 1 calc R
O11 O 0.02661(6) -0.57134(8) -0.35836(5) 0.01605(14) Uani 1 1 d .
O12 O 0.15758(7) -0.64835(10) -0.43478(7) 0.0299(2) Uani 1 1 d .
C33 C 0.11673(8) -0.55979(12) -0.40137(7) 0.0201(2) Uani 1 1 d .
C34 C 0.15435(10) -0.42389(13) -0.40066(9) 0.0288(2) Uani 1 1 d .
H34A H 0.2295 -0.4225 -0.4096 0.043 Uiso 1 1 calc R
H34B H 0.1386 -0.3846 -0.3483 0.043 Uiso 1 1 calc R
H34C H 0.1196 -0.3754 -0.4437 0.043 Uiso 1 1 calc R
O1S O -0.52660(12) -0.48150(12) -0.43527(8) 0.0468(3) Uani 1 1 d .
C1S C -0.57166(12) -0.69651(15) -0.46698(9) 0.0328(3) Uani 1 1 d .
H1S1 H -0.5585 -0.6695 -0.5228 0.049 Uiso 1 1 calc R
H1S2 H -0.6432 -0.7277 -0.4623 0.049 Uiso 1 1 calc R
H1S3 H -0.5235 -0.7656 -0.4523 0.049 Uiso 1 1 calc R
C2S C -0.55617(10) -0.58476(13) -0.41141(8) 0.0255(2) Uani 1 1 d .
C3S C -0.58143(12) -0.6075(2) -0.32464(9) 0.0411(4) Uani 1 1 d .
H3S1 H -0.5599 -0.5328 -0.2926 0.062 Uiso 1 1 calc R
H3S2 H -0.5446 -0.6842 -0.3056 0.062 Uiso 1 1 calc R
H3S3 H -0.6564 -0.6204 -0.3188 0.062 Uiso 1 1 calc R
O2S O -0.48184(9) -0.15832(16) -0.32126(7) 0.0459(3) Uani 1 1 d .
C4S C -0.63804(13) -0.23369(17) -0.26293(11) 0.0392(3) Uani 1 1 d .
H4S1 H -0.5910 -0.2761 -0.2247 0.059 Uiso 1 1 calc R
H4S2 H -0.6795 -0.2987 -0.2912 0.059 Uiso 1 1 calc R
H4S3 H -0.6843 -0.1753 -0.2335 0.059 Uiso 1 1 calc R
C5S C -0.57583(12) -0.15853(16) -0.32316(9) 0.0332(3) Uani 1 1 d .
C6S C -0.63456(16) -0.0821(3) -0.38513(12) 0.0574(6) Uani 1 1 d .
H6S1 H -0.5855 -0.0331 -0.4183 0.086 Uiso 1 1 calc R
H6S2 H -0.6821 -0.0227 -0.3579 0.086 Uiso 1 1 calc R
H6S3 H -0.6744 -0.1406 -0.4197 0.086 Uiso 1 1 calc R

loop_
_atom_site_aniso_label
_atom_site_aniso_U_11
_atom_site_aniso_U_22
_atom_site_aniso_U_33
_atom_site_aniso_U_23
_atom_site_aniso_U_13
_atom_site_aniso_U_12
N1 0.0149(4) 0.0158(4) 0.0149(4) 0.0005(3) 0.0020(3) -0.0002(3)
C2 0.0113(4) 0.0155(4) 0.0150(4) -0.0004(3) 0.0010(3) 0.0007(3)
C3 0.0110(4) 0.0148(4) 0.0141(4) -0.0007(3) 0.0007(3) 0.0002(3)
C4 0.0132(4) 0.0152(4) 0.0163(4) -0.0019(4) 0.0001(3) -0.0003(3)
C5 0.0177(5) 0.0179(5) 0.0192(5) -0.0031(4) 0.0029(4) -0.0002(4)
C6 0.0274(6) 0.0190(5) 0.0231(5) -0.0059(4) 0.0042(4) 0.0001(4)
C7 0.0302(6) 0.0177(5) 0.0271(6) -0.0050(4) 0.0043(4) -0.0052(4)
C8 0.0224(5) 0.0181(5) 0.0235(5) -0.0014(4) 0.0027(4) -0.0049(4)
C9 0.0155(4) 0.0165(4) 0.0166(4) -0.0014(4) 0.0000(3) -0.0006(3)
N10 0.0125(3) 0.0175(4) 0.0126(3) 0.0004(3) 0.0012(3) 0.0026(3)
C11 0.0122(4) 0.0180(4) 0.0135(4) -0.0013(3) -0.0002(3) -0.0001(3)
C12 0.0119(4) 0.0159(4) 0.0148(4) -0.0001(3) 0.0011(3) 0.0001(3)
C13 0.0130(4) 0.0216(5) 0.0178(4) 0.0029(4) -0.0008(3) 0.0006(4)
N14 0.0173(4) 0.0197(4) 0.0182(4) 0.0042(3) 0.0007(3) 0.0033(3)
C15 0.0152(4) 0.0153(4) 0.0186(4) 0.0006(4) 0.0011(3) 0.0023(3)
C16 0.0142(4) 0.0159(4) 0.0189(4) -0.0001(4) 0.0017(3) 0.0022(3)
C17 0.0250(5) 0.0240(5) 0.0243(5) 0.0072(4) -0.0029(4) 0.0053(4)
O1 0.0230(4) 0.0324(5) 0.0158(3) 0.0035(3) 0.0003(3) 0.0039(3)
O2 0.0279(4) 0.0260(4) 0.0172(4) -0.0022(3) 0.0003(3) 0.0093(3)
N1' 0.0113(3) 0.0146(4) 0.0197(4) -0.0012(3) -0.0017(3) 0.0015(3)
C2' 0.0128(4) 0.0145(4) 0.0194(4) -0.0013(3) 0.0001(3) -0.0004(3)
C3' 0.0124(4) 0.0148(4) 0.0152(4) -0.0013(3) 0.0010(3) -0.0002(3)
C4' 0.0126(4) 0.0148(4) 0.0154(4) -0.0008(3) 0.0008(3) 0.0007(3)
C5' 0.0150(4) 0.0176(5) 0.0206(5) -0.0026(4) -0.0012(4) 0.0035(4)
C6' 0.0201(5) 0.0180(5) 0.0245(5) -0.0054(4) -0.0013(4) 0.0042(4)
C7' 0.0203(5) 0.0185(5) 0.0214(5) -0.0056(4) -0.0021(4) 0.0008(4)
C8' 0.0156(4) 0.0174(4) 0.0191(4) -0.0026(4) -0.0023(3) 0.0000(3)
C9' 0.0129(4) 0.0148(4) 0.0156(4) -0.0004(3) 0.0007(3) 0.0007(3)
O3 0.0157(3) 0.0157(3) 0.0250(4) -0.0012(3) 0.0022(3) 0.0013(3)
O4 0.0212(4) 0.0235(4) 0.0312(4) -0.0024(3) 0.0064(3) -0.0010(3)
C18 0.0177(5) 0.0202(5) 0.0228(5) -0.0005(4) 0.0017(4) 0.0041(4)
C19 0.0260(5) 0.0225(5) 0.0314(6) -0.0069(5) 0.0025(5) 0.0013(4)
O5 0.0137(3) 0.0211(4) 0.0175(3) -0.0039(3) -0.0006(3) -0.0017(3)
O6 0.0152(3) 0.0308(4) 0.0262(4) -0.0037(3) -0.0009(3) -0.0004(3)
C20 0.0160(4) 0.0279(5) 0.0164(4) -0.0021(4) -0.0005(3) -0.0044(4)
C21 0.0243(6) 0.0305(6) 0.0355(7) -0.0116(5) 0.0013(5) -0.0084(5)
O7 0.0120(3) 0.0179(3) 0.0237(4) -0.0011(3) -0.0025(3) 0.0019(3)
O8 0.0189(4) 0.0203(4) 0.0321(4) -0.0062(3) -0.0048(3) 0.0057(3)
C22 0.0116(4) 0.0183(5) 0.0203(5) 0.0012(4) -0.0006(3) 0.0015(3)
C23 0.0103(4) 0.0199(5) 0.0214(5) 0.0018(4) -0.0017(3) 0.0031(3)
C24 0.0147(4) 0.0392(7) 0.0221(5) 0.0001(5) 0.0021(4) 0.0031(4)
C25 0.0159(4) 0.0225(5) 0.0287(6) -0.0011(4) -0.0038(4) -0.0005(4)
C26 0.0239(5) 0.0203(5) 0.0250(5) 0.0038(4) -0.0033(4) 0.0029(4)
S1 0.01461(10) 0.01829(11) 0.01540(10) 0.00165(9) 0.00263(8) 0.00079(9)
O9 0.0223(4) 0.0229(4) 0.0226(4) 0.0042(3) 0.0027(3) -0.0060(3)
O10 0.0213(4) 0.0262(4) 0.0177(4) 0.0005(3) 0.0058(3) 0.0073(3)
C27 0.0172(4) 0.0175(5) 0.0145(4) 0.0022(4) 0.0003(3) 0.0013(4)
C28 0.0248(5) 0.0202(5) 0.0179(5) -0.0007(4) -0.0001(4) 0.0000(4)
C29 0.0264(6) 0.0288(6) 0.0198(5) 0.0004(4) -0.0040(4) -0.0054(5)
C30 0.0190(5) 0.0351(7) 0.0250(5) 0.0090(5) -0.0041(4) -0.0008(4)
C31 0.0228(5) 0.0254(6) 0.0318(6) 0.0081(5) -0.0008(4) 0.0063(4)
C32 0.0221(5) 0.0159(5) 0.0263(5) 0.0033(4) 0.0004(4) 0.0021(4)
O11 0.0142(3) 0.0160(3) 0.0180(3) 0.0003(3) 0.0014(3) -0.0002(3)
O12 0.0232(4) 0.0264(4) 0.0401(5) -0.0048(4) 0.0141(4) -0.0022(3)
C33 0.0162(5) 0.0216(5) 0.0225(5) 0.0030(4) 0.0030(4) -0.0015(4)
C34 0.0274(6) 0.0199(5) 0.0390(7) 0.0010(5) 0.0079(5) -0.0060(5)
O1S 0.0583(8) 0.0345(6) 0.0476(7) 0.0047(5) -0.0040(6) -0.0161(5)
C1S 0.0302(6) 0.0325(7) 0.0356(7) -0.0066(5) -0.0051(5) -0.0015(5)
C2S 0.0211(5) 0.0312(6) 0.0242(5) 0.0003(5) -0.0030(4) -0.0017(4)
C3S 0.0302(7) 0.0701(12) 0.0231(6) 0.0003(7) 0.0004(5) -0.0006(7)
O2S 0.0289(5) 0.0721(9) 0.0366(6) 0.0103(6) 0.0005(4) -0.0031(5)
C4S 0.0340(7) 0.0342(7) 0.0495(9) -0.0018(6) 0.0033(6) -0.0095(6)
C5S 0.0302(6) 0.0408(8) 0.0287(6) -0.0040(6) -0.0005(5) -0.0025(6)
C6S 0.0415(9) 0.0948(17) 0.0358(8) 0.0102(10) 0.0011(7) 0.0172(10)

loop_
_atom_type_symbol
_atom_type_description
_atom_type_scat_dispersion_real
_atom_type_scat_dispersion_imag
_atom_type_scat_source
C C 0.0033 0.0016 'International Tables Vol C Tables 4.2.6.8 and 6.1.1.4'
H H 0.0000 0.0000 'International Tables Vol C Tables 4.2.6.8 and 6.1.1.4'
N N 0.0061 0.0033 'International Tables Vol C Tables 4.2.6.8 and 6.1.1.4'
O O 0.0106 0.0060 'International Tables Vol C Tables 4.2.6.8 and 6.1.1.4'
S S 0.1246 0.1234 'International Tables Vol C Tables 4.2.6.8 and 6.1.1.4'

loop_
_geom_angle_atom_site_label_1
_geom_angle_atom_site_label_2
_geom_angle_atom_site_label_3
_geom_angle
C9 N1 C2 108.25(8)
C9 N1 S1 117.91(7)
C2 N1 S1 116.55(7)
N10 C2 N1 112.99(8)
N10 C2 C3 104.71(8)
N1 C2 C3 105.98(8)
C3' C3 C4 113.15(8)
C3' C3 C12 116.02(8)
C4 C3 C12 108.23(8)
C3' C3 C2 110.60(8)
C4 C3 C2 102.64(8)
C12 C3 C2 105.07(8)
C5 C4 C9 120.75(10)
C5 C4 C3 128.18(9)
C9 C4 C3 110.89(9)
C4 C5 C6 118.31(10)
C5 C6 C7 120.54(11)
C8 C7 C6 121.17(11)
C9 C8 C7 117.65(11)
C4 C9 C8 121.56(10)
C4 C9 N1 110.84(9)
C8 C9 N1 127.46(10)
C16 N10 C11 123.96(9)
C16 N10 C2 120.38(9)
C11 N10 C2 111.95(8)
N10 C11 O5 110.31(8)
N10 C11 C13 116.29(9)
O5 C11 C13 110.19(8)
N10 C11 C12 104.11(8)
O5 C11 C12 102.85(8)
C13 C11 C12 112.14(8)
O11 C12 C11 107.16(8)
O11 C12 C3 112.80(8)
C11 C12 C3 103.70(8)
O1 C13 N14 124.21(11)
O1 C13 C11 117.27(10)
N14 C13 C11 118.47(9)
C13 N14 C15 120.19(9)
C13 N14 C17 116.49(10)
C15 N14 C17 115.88(9)
O3 C15 N14 106.89(9)
O3 C15 C16 106.58(9)
N14 C15 C16 113.22(9)
O2 C16 N10 123.04(10)
O2 C16 C15 121.03(10)
N10 C16 C15 115.92(9)
C2' N1' C9' 108.65(8)
C2' N1' C22 120.27(9)
C9' N1' C22 131.04(9)
C3' C2' N1' 110.07(9)
C2' C3' C4' 106.96(9)
C2' C3' C3 125.07(9)
C4' C3' C3 127.60(9)
C5' C4' C9' 119.21(9)
C5' C4' C3' 133.52(9)
C9' C4' C3' 107.24(9)
C6' C5' C4' 118.75(10)
C5' C6' C7' 121.03(10)
C8' C7' C6' 121.62(10)
C7' C8' C9' 117.15(10)
C8' C9' N1' 130.76(9)
C8' C9' C4' 122.18(9)
N1' C9' C4' 107.05(9)
C18 O3 C15 115.26(9)
O4 C18 O3 123.37(11)
O4 C18 C19 125.94(11)
O3 C18 C19 110.69(10)
C20 O5 C11 116.34(8)
O6 C20 O5 122.21(11)
O6 C20 C21 126.36(11)
O5 C20 C21 111.42(10)
C22 O7 C23 120.09(9)
O8 C22 O7 127.84(10)
O8 C22 N1' 121.46(10)
O7 C22 N1' 110.70(9)
O7 C23 C25 102.20(8)
O7 C23 C24 109.10(9)
C25 C23 C24 111.25(10)
O7 C23 C26 109.78(9)
C25 C23 C26 111.02(9)
C24 C23 C26 112.94(10)
O10 S1 O9 120.75(5)
O10 S1 N1 105.62(5)
O9 S1 N1 105.68(5)
O10 S1 C27 108.69(5)
O9 S1 C27 108.84(5)
N1 S1 C27 106.32(5)
C28 C27 C32 121.64(10)
C28 C27 S1 119.04(9)
C32 C27 S1 119.29(9)
C29 C28 C27 118.92(11)
C30 C29 C28 119.91(12)
C29 C30 C31 120.64(11)
C32 C31 C30 120.13(12)
C31 C32 C27 118.74(11)
C33 O11 C12 115.11(8)
O12 C33 O11 123.16(11)
O12 C33 C34 126.08(10)
O11 C33 C34 110.76(10)
O1S C2S C3S 121.72(14)
O1S C2S C1S 122.17(13)
C3S C2S C1S 116.09(13)
O2S C5S C4S 121.25(15)
O2S C5S C6S 121.31(16)
C4S C5S C6S 117.44(15)

loop_
_geom_bond_atom_site_label_1
_geom_bond_atom_site_label_2
_geom_bond_distance
N1 C9 1.4384(13)
N1 C2 1.4858(13)
N1 S1 1.6755(9)
C2 N10 1.4614(13)
C2 C3 1.5699(14)
C3 C3' 1.5077(14)
C3 C4 1.5126(15)
C3 C12 1.5583(14)
C4 C5 1.3885(14)
C4 C9 1.3886(14)
C5 C6 1.3937(16)
C6 C7 1.3974(17)
C7 C8 1.3915(17)
C8 C9 1.3894(15)
N10 C16 1.3715(13)
N10 C11 1.4370(13)
C11 O5 1.4446(13)
C11 C13 1.5316(15)
C11 C12 1.5431(14)
C12 O11 1.4291(12)
C13 O1 1.2180(14)
C13 N14 1.3574(14)
N14 C15 1.4530(14)
N14 C17 1.4714(15)
C15 O3 1.4236(13)
C15 C16 1.5335(15)
C16 O2 1.2086(14)
N1' C2' 1.3921(13)
N1' C9' 1.4020(13)
N1' C22 1.4033(13)
C2' C3' 1.3595(14)
C3' C4' 1.4537(14)
C4' C5' 1.4039(14)
C4' C9' 1.4124(14)
C5' C6' 1.3857(15)
C6' C7' 1.4015(15)
C7' C8' 1.3863(15)
C8' C9' 1.3983(14)
O3 C18 1.3710(13)
O4 C18 1.1983(15)
C18 C19 1.4939(17)
O5 C20 1.3669(13)
O6 C20 1.1994(15)
C20 C21 1.4917(18)
O7 C22 1.3264(13)
O7 C23 1.4942(12)
O8 C22 1.2062(14)
C23 C25 1.5159(16)
C23 C24 1.5193(16)
C23 C26 1.5196(16)
S1 O10 1.4300(9)
S1 O9 1.4331(9)
S1 C27 1.7551(11)
C27 C28 1.3922(16)
C27 C32 1.3937(15)
C28 C29 1.3905(17)
C29 C30 1.3900(19)
C30 C31 1.390(2)
C31 C32 1.3888(17)
O11 C33 1.3676(13)
O12 C33 1.1962(15)
C33 C34 1.4936(17)
O1S C2S 1.2056(18)
C1S C2S 1.4948(19)
C2S C3S 1.4915(19)
O2S C5S 1.2110(19)
C4S C5S 1.499(2)
C5S C6S 1.501(2)
